data_4517883
loop_
_publ_author_name
'Wang, Xingjie'
'Zhang, Xuan'
'Pandharkar, Riddhish'
'Lyu, Jiafei'
'Ray, Debmalya'
'Yang, Ying'
'Kato, Satoshi'
'Liu, Jian'
'Wasson, Megan C.'
'Islamoglu, Timur'
'Li, Zhong'
'Hupp, Joseph T.'
'Cramer, Christopher J.'
'Gagliardi, Laura'
'Farha, Omar K.'

_publ_section_title
;
 Insights into the Structure--Activity Relationships in Metal--Organic
 Framework-Supported Nickel Catalysts for Ethylene Hydrogenation
;
_journal_name_full 'ACS Catalysis'
_journal_page_first 8995
_journal_page_last 9005
_journal_paper_doi 10.1021/acscatal.0c01844
_journal_year 2020
_chemical_formula_moiety '0.17(C208.8 H96 Br12 Hf18 Ni1.2 O96), 0.24(Ni)'
_chemical_formula_sum 'C34.8 H16 Br2 Hf3 Ni0.44 O16'
_chemical_formula_weight 1411.20
_space_group_crystal_system hexagonal
_space_group_IT_number 191
_space_group_name_Hall '-P 6 2'
_space_group_name_H-M_alt 'P 6/m m m'
_atom_sites_solution_hydrogens geom
_audit_creation_date 2019-03-25
_audit_creation_method
;
Olex2 1.2
(compiled 2018.05.29 svn.r3508 for OlexSys, GUI svn.r5506)
;
_cell_angle_alpha 90
_cell_angle_beta 90
_cell_angle_gamma 120
_cell_formula_units_Z 6
_cell_length_a 40.4333(11)
_cell_length_b 40.4333(11)
_cell_length_c 11.4682(5)
_cell_measurement_reflns_used 9758
_cell_measurement_temperature 200(2)
_cell_measurement_theta_max 50.64
_cell_measurement_theta_min 3.34
_cell_volume 16236.9(9)
_computing_cell_refinement 'SAINT V8.38A (?, 2016)'
_computing_data_reduction 'SAINT V8.38A (?, 2016)'
_computing_molecular_graphics 'Olex2 (Dolomanov et al., 2009)'
_computing_publication_material 'Olex2 (Dolomanov et al., 2009)'
_computing_structure_refinement 'ShelXL (Sheldrick, 2015)'
_diffrn_ambient_temperature 200.02
_diffrn_detector 'Bruker APEX2 area detector'
_diffrn_detector_area_resol_mean 7.9
_diffrn_detector_type 'CCD area detector'
_diffrn_measured_fraction_theta_full 0.596
_diffrn_measured_fraction_theta_max 0.997
_diffrn_measurement_device 'three-circle diffractometer'
_diffrn_measurement_device_type 'Bruker SMART APEX2 area detector'
_diffrn_measurement_method '\w and \f scans'
_diffrn_radiation_monochromator 'mirror optics'
_diffrn_radiation_probe x-ray
_diffrn_radiation_type CuK\a
_diffrn_radiation_wavelength 1.54178
_diffrn_reflns_av_R_equivalents 0.0545
_diffrn_reflns_av_unetI/netI 0.0229
_diffrn_reflns_Laue_measured_fraction_full 0.596
_diffrn_reflns_Laue_measured_fraction_max 0.997
_diffrn_reflns_limit_h_max 40
_diffrn_reflns_limit_h_min -34
_diffrn_reflns_limit_k_max 40
_diffrn_reflns_limit_k_min -39
_diffrn_reflns_limit_l_max 6
_diffrn_reflns_limit_l_min -11
_diffrn_reflns_number 62553
_diffrn_reflns_point_group_measured_fraction_full 0.596
_diffrn_reflns_point_group_measured_fraction_max 0.997
_diffrn_reflns_theta_full 67.679
_diffrn_reflns_theta_max 50.636
_diffrn_reflns_theta_min 2.185
_diffrn_source 'microfocus sealed X-ray tube'
_diffrn_source_type 'Incoatec I\ms'
_diffrn_standards_number 0
_exptl_absorpt_coefficient_mu 6.345
_exptl_absorpt_correction_T_max 0.7500
_exptl_absorpt_correction_T_min 0.6258
_exptl_absorpt_correction_type multi-scan
_exptl_absorpt_process_details
'SADABS-2016/2 (Bruker,2016/2) was used for absorption correction. wR2(int) was 0.0775 before and 0.0578 after correction. The Ratio of minimum to maximum transmission is 0.8344. The \l/2 correction factor is Not present.'
_exptl_crystal_colour colourless
_exptl_crystal_density_diffrn 0.866
_exptl_crystal_description rod
_exptl_crystal_F_000 3907
_exptl_crystal_size_max 0.07
_exptl_crystal_size_mid 0.03
_exptl_crystal_size_min 0.02
_refine_diff_density_max 2.798
_refine_diff_density_min -2.268
_refine_diff_density_rms 0.196
_refine_ls_extinction_method none
_refine_ls_goodness_of_fit_ref 1.089
_refine_ls_hydrogen_treatment constr
_refine_ls_matrix_type full
_refine_ls_number_parameters 166
_refine_ls_number_reflns 3306
_refine_ls_number_restraints 187
_refine_ls_restrained_S_all 1.069
_refine_ls_R_factor_all 0.0883
_refine_ls_R_factor_gt 0.0865
_refine_ls_shift/su_max 0.000
_refine_ls_shift/su_mean 0.000
_refine_ls_structure_factor_coef Fsqd
_refine_ls_weighting_details 'w=1/[\s^2^(Fo^2^)+(0.1458P)^2^+261.7598P] where P=(Fo^2^+2Fc^2^)/3'
_refine_ls_weighting_scheme calc
_refine_ls_wR_factor_gt 0.2509
_refine_ls_wR_factor_ref 0.2529
_reflns_Friedel_coverage 0.000
_reflns_number_gt 3143
_reflns_number_total 3306
_reflns_threshold_expression 'I > 2\s(I)'
_cod_data_source_file cs0c01844_si_003.cif
_cod_data_source_block p6mmm_a
_cod_depositor_comments 'Adding full bibliography for 4517880--4517884.cif.'
_cod_original_cell_volume 16236.9(11)
_cod_original_formula_sum 'C34.80 H16 Br2 Hf3 Ni0.44 O16'
_cod_database_code 4517883
_shelxl_version_number 2014/6
_shelx_space_group_comment
;
The symmetry employed for this shelxl refinement is uniquely defined
by the following loop, which should always be used as a source of
symmetry information in preference to the above space-group names.
They are only intended as comments.
;
_shelx_estimated_absorpt_t_max 0.884
_shelx_estimated_absorpt_t_min 0.665
_olex2_refinement_description
;
1. Fixed Uiso
 At 1.2 times of:
  All C(H) groups
2. Restrained distances
 O5A-Ni2
 2.95 with sigma of 0.02
 O5A-Ni2A
 3.31 with sigma of 0.02
 C10-C11
 1.5 with sigma of 0.02
3. Uiso/Uaniso restraints and constraints
Ni2A \\sim Ni2: within 2A with sigma of 0.04 and sigma for terminal atoms of
0.08
4. Rigid body (RIGU) restrains
 All non-hydrogen atoms
 with sigma for 1-2 distances of 0.004 and sigma for 1-3 distances of 0.004
5. Others
 Sof(O6A)=0.5*(1-FVAR(2))
 Sof(O6)=0.5*FVAR(2)
 Sof(O5A)=0.5*(1-FVAR(3))
 Sof(O5)=0.5*FVAR(3)
 Fixed Sof: Ni1(0.05) C11(0.125) C10(0.075) Ni2A(0.02) Ni2(0.04)
6.a Aromatic/amide H refined with riding coordinates:
 C3(H3), C4(H4), C6(H6), C7(H7)
;
_olex2_submission_special_instructions 'No special instructions were received'

loop_
_space_group_symop_operation_xyz
'x, y, z'
'-y, x-y, z'
'-x+y, -x, z'
'-x, -y, z'
'y, -x+y, z'
'x-y, x, z'
'y, x, -z'
'x-y, -y, -z'
'-x, -x+y, -z'
'-y, -x, -z'
'-x+y, y, -z'
'x, x-y, -z'
'-x, -y, -z'
'y, -x+y, -z'
'x-y, x, -z'
'x, y, -z'
'-y, x-y, -z'
'-x+y, -x, -z'
'-y, -x, z'
'-x+y, y, z'
'x, x-y, z'
'y, x, z'
'x-y, -y, z'
'-x, -x+y, z'

loop_
_atom_site_label
_atom_site_type_symbol
_atom_site_fract_x
_atom_site_fract_y
_atom_site_fract_z
_atom_site_U_iso_or_equiv
_atom_site_adp_type
_atom_site_occupancy
_atom_site_site_symmetry_order
_atom_site_calc_flag
_atom_site_refinement_flags_posn
_atom_site_refinement_flags_adp
_atom_site_refinement_flags_occupancy
_atom_site_disorder_assembly
_atom_site_disorder_group
Hf1 Hf 0.46500(2) 0.53500(2) 0.5000 0.0500(5) Uani 1 4 d S TU P . .
Hf2 Hf 0.54371(3) 0.54371(3) 0.34927(9) 0.0549(5) Uani 1 2 d S TU P . .
O3 O 0.48235(19) 0.51765(19) 0.3445(13) 0.069(3) Uani 1 2 d S TU P A .
O5 O 0.5543(10) 0.5543(10) 0.175(3) 0.062(8) Uani 0.53(6) 2 d S TU P A 1
C1 C 0.3993(5) 0.4911(6) 0.3210(16) 0.090(5) Uani 1 1 d . U . . .
C8 C 0.2706(5) 0.4831(6) 0.0613(15) 0.087(5) Uani 1 1 d . U . . .
C5 C 0.3041(5) 0.4838(6) 0.1269(14) 0.084(4) Uani 1 1 d . U . . .
C2 C 0.3659(4) 0.4884(5) 0.2480(14) 0.076(4) Uani 1 1 d . U . . .
C3 C 0.3625(5) 0.5203(6) 0.2346(17) 0.095(5) Uani 1 1 d . U . . .
H3 H 0.3803 0.5433 0.2723 0.114 Uiso 1 1 calc R . . . .
C4 C 0.3325(5) 0.5198(6) 0.1645(16) 0.094(5) Uani 1 1 d . U . . .
H4 H 0.3321 0.5425 0.1453 0.113 Uiso 1 1 calc R . . . .
C6 C 0.3079(7) 0.4544(7) 0.144(2) 0.129(9) Uani 1 1 d . U . . .
H6 H 0.2889 0.4306 0.1134 0.154 Uiso 1 1 calc R . . . .
Br1 Br 0.24132(11) 0.4826(2) 0.2834(3) 0.189(3) Uani 1 2 d S TU P . .
C9 C 0.2434(6) 0.4869(12) 0.115(2) 0.120(12) Uani 1 2 d S TU P . .
O1 O 0.4180(3) 0.5197(3) 0.3808(9) 0.072(3) Uani 1 1 d . U . . .
O2 O 0.4109(3) 0.4681(4) 0.2856(10) 0.092(4) Uani 1 1 d . U . . .
O4 O 0.5254(4) 0.5590(5) 0.5000 0.074(4) Uani 1 2 d S TU P A .
O6 O 0.5971(4) 0.5971(4) 0.389(3) 0.077(6) Uani 0.86(5) 2 d S TU P A 1
C7 C 0.3372(7) 0.4549(7) 0.204(2) 0.133(9) Uani 1 1 d . U . . .
H7 H 0.3377 0.4319 0.2158 0.160 Uiso 1 1 calc R . . . .
Ni1 Ni 0.6119(9) 0.5848(8) 0.5000 0.056(6) Uani 0.1 2 d S TU P A 2
C11 C 0.6416(19) 0.6416(19) 0.5000 0.10(2) Uiso 0.5 4 d DS TU P A 1
O6A O 0.595(3) 0.595(3) 0.314(15) 0.061(10) Uani 0.14(5) 2 d S TU P A 2
C10 C 0.6043(19) 0.6043(19) 0.5000 0.10(4) Uiso 0.3 4 d DS TU P A 1
Ni2A Ni 0.5335(6) 0.4665(6) 0.0000 0.071(18) Uiso 0.08 4 d DS TU P B 1
O5A O 0.5378(11) 0.5378(11) 0.154(3) 0.057(8) Uani 0.47(6) 2 d DS TU P A 2
Ni2 Ni 0.5338(5) 0.4662(5) 0.076(5) 0.081(14) Uiso 0.08 2 d DS TU P C 2

loop_
_atom_site_aniso_label
_atom_site_aniso_U_11
_atom_site_aniso_U_22
_atom_site_aniso_U_33
_atom_site_aniso_U_23
_atom_site_aniso_U_13
_atom_site_aniso_U_12
Hf1 0.0640(8) 0.0640(8) 0.0466(9) 0.000 0.000 0.0504(8)
Hf2 0.0562(6) 0.0562(6) 0.0576(8) 0.0126(4) 0.0126(4) 0.0320(5)
O3 0.066(5) 0.066(5) 0.087(7) -0.012(3) 0.012(3) 0.043(6)
O5 0.047(12) 0.047(12) 0.066(8) 0.012(7) 0.012(7) 0.004(13)
C1 0.091(8) 0.136(10) 0.093(10) -0.047(8) -0.042(8) 0.093(8)
C8 0.079(8) 0.139(13) 0.069(7) 0.002(8) 0.006(6) 0.074(9)
C5 0.078(7) 0.138(10) 0.064(9) 0.001(8) 0.003(6) 0.075(7)
C2 0.064(7) 0.128(9) 0.068(8) -0.010(7) -0.006(6) 0.073(7)
C3 0.089(9) 0.136(10) 0.102(11) -0.014(8) -0.024(9) 0.088(8)
C4 0.083(8) 0.132(10) 0.100(11) 0.002(8) -0.016(8) 0.079(8)
C6 0.108(11) 0.136(11) 0.17(2) -0.016(9) -0.063(13) 0.081(9)
Br1 0.166(2) 0.407(9) 0.076(2) 0.009(3) 0.0045(17) 0.203(4)
C9 0.096(10) 0.25(4) 0.068(10) -0.015(11) -0.007(5) 0.123(18)
O1 0.076(6) 0.124(7) 0.061(6) -0.020(5) -0.015(5) 0.083(6)
O2 0.090(8) 0.143(9) 0.086(8) -0.045(7) -0.044(7) 0.091(7)
O4 0.078(6) 0.103(9) 0.067(7) 0.000 0.000 0.064(6)
O6 0.065(6) 0.065(6) 0.094(15) 0.002(6) 0.002(6) 0.026(6)
C7 0.113(11) 0.138(10) 0.18(2) -0.037(9) -0.079(14) 0.089(8)
Ni1 0.069(10) 0.032(13) 0.084(13) 0.000 0.000 0.038(10)
O6A 0.059(10) 0.059(10) 0.077(14) 0.008(6) 0.008(6) 0.039(10)
O5A 0.057(13) 0.057(13) 0.065(8) 0.006(7) 0.006(7) 0.034(13)

loop_
_atom_type_symbol
_atom_type_description
_atom_type_scat_dispersion_real
_atom_type_scat_dispersion_imag
_atom_type_scat_source
C C 0.0181 0.0091 'International Tables Vol C Tables 4.2.6.8 and 6.1.1.4'
H H 0.0000 0.0000 'International Tables Vol C Tables 4.2.6.8 and 6.1.1.4'
Br Br -0.6763 1.2805 'International Tables Vol C Tables 4.2.6.8 and 6.1.1.4'
Hf Hf -6.1794 4.9776 'International Tables Vol C Tables 4.2.6.8 and 6.1.1.4'
Ni Ni -3.0029 0.5091 'International Tables Vol C Tables 4.2.6.8 and 6.1.1.4'
O O 0.0492 0.0322 'International Tables Vol C Tables 4.2.6.8 and 6.1.1.4'

loop_
_geom_angle_atom_site_label_1
_geom_angle_atom_site_label_2
_geom_angle_atom_site_label_3
_geom_angle
_geom_angle_site_symmetry_1
_geom_angle_site_symmetry_3
_geom_angle_publ_flag
Hf2 Hf1 Hf2 61.02(4) 4_665 . ?
Hf2 Hf1 Hf2 59.54(4) 16_556 . ?
Hf2 Hf1 Hf2 59.54(4) 4_665 13_666 ?
Hf2 Hf1 Hf2 90.50(4) 16_556 4_665 ?
Hf2 Hf1 Hf2 61.02(4) 16_556 13_666 ?
Hf2 Hf1 Hf2 90.50(4) 13_666 . ?
O3 Hf1 Hf2 90.8(3) . 16_556 ?
O3 Hf1 Hf2 36.2(2) 16_556 13_666 ?
O3 Hf1 Hf2 90.8(3) 16_556 . ?
O3 Hf1 Hf2 36.2(2) 16_556 16_556 ?
O3 Hf1 Hf2 36.2(2) . . ?
O3 Hf1 Hf2 36.2(2) . 4_665 ?
O3 Hf1 Hf2 90.8(3) 16_556 4_665 ?
O3 Hf1 Hf2 90.8(3) . 13_666 ?
O3 Hf1 O3 111.5(8) . 16_556 ?
O3 Hf1 O1 144.1(3) 16_556 . ?
O3 Hf1 O1 76.5(4) 16_556 10_666 ?
O3 Hf1 O1 76.5(4) . 19_665 ?
O3 Hf1 O1 76.5(4) 16_556 16_556 ?
O3 Hf1 O1 144.1(3) 16_556 19_665 ?
O3 Hf1 O1 144.1(3) . 16_556 ?
O3 Hf1 O1 144.1(3) . 10_666 ?
O3 Hf1 O1 76.5(4) . . ?
O1 Hf1 Hf2 165.9(3) 16_556 . ?
O1 Hf1 Hf2 112.2(3) 10_666 . ?
O1 Hf1 Hf2 75.6(3) 10_666 16_556 ?
O1 Hf1 Hf2 110.0(3) . . ?
O1 Hf1 Hf2 165.9(3) . 16_556 ?
O1 Hf1 Hf2 112.2(3) 19_665 16_556 ?
O1 Hf1 Hf2 110.0(3) 16_556 16_556 ?
O1 Hf1 Hf2 112.3(3) . 13_666 ?
O1 Hf1 Hf2 165.9(3) 10_666 4_665 ?
O1 Hf1 Hf2 75.6(3) 19_665 . ?
O1 Hf1 Hf2 110.0(3) 10_666 13_666 ?
O1 Hf1 Hf2 75.6(3) . 4_665 ?
O1 Hf1 Hf2 75.6(3) 16_556 13_666 ?
O1 Hf1 Hf2 165.9(3) 19_665 13_666 ?
O1 Hf1 Hf2 110.0(3) 19_665 4_665 ?
O1 Hf1 Hf2 112.2(3) 16_556 4_665 ?
O1 Hf1 O1 78.3(5) 10_666 19_665 ?
O1 Hf1 O1 71.2(6) 10_666 16_556 ?
O1 Hf1 O1 78.3(5) 16_556 . ?
O1 Hf1 O1 118.4(5) 16_556 19_665 ?
O1 Hf1 O1 118.4(5) 10_666 . ?
O1 Hf1 O1 71.2(6) 19_665 . ?
O4 Hf1 Hf2 89.2(4) . 4_665 ?
O4 Hf1 Hf2 89.2(4) 19_665 16_556 ?
O4 Hf1 Hf2 34.1(2) 19_665 13_666 ?
O4 Hf1 Hf2 34.1(2) 19_665 4_665 ?
O4 Hf1 Hf2 89.2(4) . 13_666 ?
O4 Hf1 Hf2 34.1(2) . . ?
O4 Hf1 Hf2 89.2(4) 19_665 . ?
O4 Hf1 Hf2 34.1(2) . 16_556 ?
O4 Hf1 O3 70.3(3) . . ?
O4 Hf1 O3 70.3(3) 19_665 16_556 ?
O4 Hf1 O3 70.3(3) 19_665 . ?
O4 Hf1 O3 70.3(3) . 16_556 ?
O4 Hf1 O1 140.6(3) 19_665 19_665 ?
O4 Hf1 O1 80.8(4) . 10_666 ?
O4 Hf1 O1 140.6(3) 19_665 10_666 ?
O4 Hf1 O1 140.6(3) . 16_556 ?
O4 Hf1 O1 140.6(3) . . ?
O4 Hf1 O1 80.8(5) 19_665 16_556 ?
O4 Hf1 O1 80.8(4) . 19_665 ?
O4 Hf1 O1 80.8(5) 19_665 . ?
O4 Hf1 O4 106.6(9) . 19_665 ?
O3 Hf2 O3 69.9(6) 4_665 . ?
O3 Hf2 O2 74.2(5) 4_665 4_665 ?
O3 Hf2 O2 74.2(5) . 19_665 ?
O3 Hf2 O2 138.9(5) 4_665 19_665 ?
O3 Hf2 O2 138.9(5) . 4_665 ?
O3 Hf2 O6 143.8(4) . . ?
O3 Hf2 O6 143.8(4) 4_665 . ?
O3 Hf2 Ni1 144.0(5) . . ?
O3 Hf2 Ni1 116.2(6) 4_665 . ?
O3 Hf2 Ni1 144.0(5) 4_665 22 ?
O3 Hf2 Ni1 116.2(6) . 22 ?
O3 Hf2 O5A 83.5(10) 4_665 . ?
O3 Hf2 O5A 83.5(10) . . ?
O5 Hf2 O3 98.4(10) . 4_665 ?
O5 Hf2 O3 98.4(10) . . ?
O5 Hf2 O2 67.5(4) . 4_665 ?
O5 Hf2 O2 67.5(4) . 19_665 ?
O5 Hf2 O4 144.5(5) . . ?
O5 Hf2 O4 144.5(5) . 7_556 ?
O5 Hf2 O6 89.7(14) . . ?
O2 Hf2 O2 127.1(6) 19_665 4_665 ?
O2 Hf2 Ni1 71.2(6) 4_665 . ?
O2 Hf2 Ni1 104.6(6) 4_665 22 ?
O2 Hf2 Ni1 104.6(6) 19_665 . ?
O2 Hf2 Ni1 71.2(6) 19_665 22 ?
O2 Hf2 O5A 73.0(5) 19_665 . ?
O2 Hf2 O5A 73.0(5) 4_665 . ?
O4 Hf2 O3 71.0(5) 7_556 4_665 ?
O4 Hf2 O3 108.6(6) 7_556 . ?
O4 Hf2 O3 108.6(6) . 4_665 ?
O4 Hf2 O3 71.0(5) . . ?
O4 Hf2 O2 141.5(5) 7_556 19_665 ?
O4 Hf2 O2 141.5(5) . 4_665 ?
O4 Hf2 O2 76.9(4) 7_556 4_665 ?
O4 Hf2 O2 76.9(4) . 19_665 ?
O4 Hf2 O4 68.6(6) 7_556 . ?
O4 Hf2 O6 82.0(8) 7_556 . ?
O4 Hf2 O6 82.0(8) . . ?
O4 Hf2 Ni1 50.1(6) 7_556 . ?
O4 Hf2 Ni1 50.1(6) . 22 ?
O4 Hf2 Ni1 73.8(6) . . ?
O4 Hf2 Ni1 73.8(6) 7_556 22 ?
O4 Hf2 O6A 101(4) . . ?
O4 Hf2 O6A 101(4) 7_556 . ?
O4 Hf2 O5A 144.9(4) . . ?
O4 Hf2 O5A 144.9(4) 7_556 . ?
O6 Hf2 O2 76.7(5) . 4_665 ?
O6 Hf2 O2 76.7(5) . 19_665 ?
Ni1 Hf2 Ni1 37.4(10) . 22 ?
O6A Hf2 O3 143.0(15) . 4_665 ?
O6A Hf2 O3 143.0(15) . . ?
O6A Hf2 O2 68.9(14) . 4_665 ?
O6A Hf2 O2 68.9(14) . 19_665 ?
O6A Hf2 Ni1 52(4) . 22 ?
O6A Hf2 Ni1 52(4) . . ?
O6A Hf2 O5A 85(5) . . ?
O5A Hf2 Ni1 131.3(11) . . ?
O5A Hf2 Ni1 131.3(11) . 22 ?
Hf2 O3 Hf1 107.6(5) 4_665 . ?
Hf2 O3 Hf1 107.6(5) . . ?
Hf2 O3 Hf2 110.0(6) 4_665 . ?
O1 C1 C2 118.2(15) . . ?
O1 C1 O2 125.2(14) . . ?
O2 C1 C2 113.4(14) . . ?
C8 C8 C5 119.3(9) 16 . ?
C9 C8 C8 117.4(13) . 16 ?
C9 C8 C5 122.8(17) . . ?
C4 C5 C8 115.3(17) . . ?
C6 C5 C8 125(2) . . ?
C6 C5 C4 119.9(18) . . ?
C3 C2 C1 119.3(17) . . ?
C7 C2 C1 123.2(17) . . ?
C7 C2 C3 117.3(16) . . ?
C2 C3 C4 121.8(19) . . ?
C5 C4 C3 115.6(18) . . ?
C5 C6 C7 125(2) . . ?
C8 C9 C8 124(3) 20 . ?
C8 C9 Br1 116.9(14) 20 . ?
C8 C9 Br1 116.9(14) . . ?
C1 O1 Hf1 131.4(10) . . ?
C1 O2 Hf2 132.8(10) . 4_665 ?
Hf1 O4 Ni1 149.1(10) . 22 ?
Hf1 O4 Ni1 149.1(10) . 7_556 ?
Hf2 O4 Hf1 111.1(5) . . ?
Hf2 O4 Hf1 111.1(5) 16_556 . ?
Hf2 O4 Hf2 111.3(6) 16_556 . ?
Hf2 O4 Ni1 85.1(6) 16_556 7_556 ?
Hf2 O4 Ni1 85.1(6) . 7_556 ?
Hf2 O4 Ni1 85.1(6) 16_556 22 ?
Hf2 O4 Ni1 85.1(6) . 22 ?
Ni1 O4 Ni1 0(3) 7_556 22 ?
C10 O6 Hf2 115(4) . . ?
C6 C7 C2 120(2) . . ?
Hf2 Ni1 Hf2 71.4(8) . 16_556 ?
O4 Ni1 Hf2 44.8(5) 7_556 16_556 ?
O4 Ni1 Hf2 44.8(5) 7_556 . ?
O4 Ni1 O6A 89(3) 7_556 . ?
O4 Ni1 O6A 89(3) 7_556 16_556 ?
O6A Ni1 Hf2 45(3) 16_556 16_556 ?
O6A Ni1 Hf2 111(3) 16_556 . ?
O6A Ni1 Hf2 111(3) . 16_556 ?
O6A Ni1 Hf2 45(3) . . ?
O6A Ni1 O6A 132(4) 16_556 . ?
Hf2 O6A Ni1 83(5) . 22 ?
Hf2 O6A Ni1 83(5) . . ?
Hf2 O6A Ni1 83(5) . 7_556 ?
Ni1 O6A Ni1 0.0(14) 22 7_556 ?
Ni1 O6A Ni1 48(4) 22 . ?
Ni1 O6A Ni1 48(4) . 7_556 ?
O6 C10 O6 154(7) 16_556 . ?
O6 C10 C11 103(3) . . ?
O6 C10 C11 103(3) 16_556 . ?

loop_
_geom_bond_atom_site_label_1
_geom_bond_atom_site_label_2
_geom_bond_distance
_geom_bond_site_symmetry_2
_geom_bond_publ_flag
Hf1 Hf2 3.4812(11) 4_665 ?
Hf1 Hf2 3.4812(11) 16_556 ?
Hf1 Hf2 3.4813(11) . ?
Hf1 Hf2 3.4812(11) 13_666 ?
Hf1 O3 2.158(13) 16_556 ?
Hf1 O3 2.158(13) . ?
Hf1 O1 2.165(9) 10_666 ?
Hf1 O1 2.165(9) 16_556 ?
Hf1 O1 2.165(9) . ?
Hf1 O1 2.165(9) 19_665 ?
Hf1 O4 2.128(15) . ?
Hf1 O4 2.128(15) 19_665 ?
Hf2 O3 2.157(8) 4_665 ?
Hf2 O3 2.158(8) . ?
Hf2 O5 2.05(3) . ?
Hf2 O2 2.237(10) 19_665 ?
Hf2 O2 2.237(10) 4_665 ?
Hf2 O4 2.093(8) 7_556 ?
Hf2 O4 2.093(8) . ?
Hf2 O6 2.205(19) . ?
Hf2 Ni1 2.96(3) 22 ?
Hf2 Ni1 2.96(3) . ?
Hf2 O6A 2.10(11) . ?
Hf2 O5A 2.25(3) . ?
O3 Hf2 2.158(8) 4_665 ?
C1 C2 1.55(2) . ?
C1 O1 1.23(2) . ?
C1 O2 1.297(19) . ?
C8 C8 1.41(3) 16 ?
C8 C5 1.53(2) . ?
C8 C9 1.33(2) . ?
C5 C4 1.40(3) . ?
C5 C6 1.29(3) . ?
C2 C3 1.37(2) . ?
C2 C7 1.36(3) . ?
C3 C4 1.45(2) . ?
C6 C7 1.36(3) . ?
Br1 C9 1.94(3) . ?
C9 C8 1.33(2) 20 ?
O2 Hf2 2.237(10) 4_665 ?
O4 Hf2 2.093(8) 16_556 ?
O4 Ni1 2.28(4) 22 ?
O4 Ni1 2.28(4) 7_556 ?
O6 C10 1.31(4) . ?
Ni1 Hf2 2.96(3) 16_556 ?
Ni1 O4 2.28(4) 7_556 ?
Ni1 O6A 2.34(16) . ?
Ni1 O6A 2.34(16) 16_556 ?
C11 C10 1.51(2) . ?
O6A Ni1 2.34(16) 7_556 ?
O6A Ni1 2.34(16) 22 ?
C10 O6 1.31(4) 16_556 ?

loop_
_smtbx_masks_void_nr
_smtbx_masks_void_average_x
_smtbx_masks_void_average_y
_smtbx_masks_void_average_z
_smtbx_masks_void_volume
_smtbx_masks_void_count_electrons
_smtbx_masks_void_content
1 -0.563 -0.664 -0.662 11520.3 1975.6 ?
